data_7249384
loop_
_publ_author_name
'Jeon, Ie-Rang'
'Jeannin, Olivier'
'Robert, Antoine'
'Barri\`ere, Fr\'ed\'eric'
'Fourmigu\'e, Marc'

_publ_section_title
;
 N-Iodophthalimide as a halogen bond donor, a comparison with
 N-iodosuccinimide and N-iodosaccharin
;
_journal_issue 42
_journal_name_full CrystEngComm
_journal_page_first 6075
_journal_page_last 6081
_journal_paper_doi 10.1039/D4CE00654B
_journal_volume 26
_journal_year 2024
_chemical_formula_moiety 'C18 H16 I2 N4 O4'
_chemical_formula_sum 'C18 H16 I2 N4 O4'
_chemical_formula_weight 606.15
_chemical_name_common (NISucc)2(o-bipy)
_chemical_name_systematic Bis(N-iodosuccinimide)(2,2'-bipyridine)
_space_group_IT_number 14
_space_group_name_Hall '-P 2ybc'
_space_group_name_H-M_alt 'P 1 21/c 1'
_symmetry_cell_setting monoclinic
_symmetry_Int_Tables_number 14
_symmetry_space_group_name_Hall '-P 2ybc'
_symmetry_space_group_name_H-M 'P 1 21/c 1'
_atom_sites_solution_hydrogens geom
_audit_conform_dict_location ftp://ftp.iucr.org/pub/cif_core.dic
_audit_conform_dict_name cif_core.dic
_audit_conform_dict_version 2.4.3
_audit_creation_date 2024-04-12T11:27:53-00:00
_audit_creation_method 'WinGX routine CIF_UPDATE'
_audit_update_record
;
2024-06-27 deposited with the CCDC.	2024-09-25 downloaded from the CCDC.
;
_cell_angle_alpha 90
_cell_angle_beta 90.324(3)
_cell_angle_gamma 90
_cell_formula_units_Z 4
_cell_length_a 21.488(2)
_cell_length_b 10.0888(8)
_cell_length_c 9.4428(9)
_cell_measurement_reflns_used 9975
_cell_measurement_temperature 150(2)
_cell_measurement_theta_max 27.49
_cell_measurement_theta_min 2.84
_cell_measurement_wavelength 0.71073
_cell_volume 2047.1(3)
_computing_cell_refinement 'APEX3 (Bruker, 2015)'
_computing_data_collection 'Bruker APEX3 (Bruker, 2015)'
_computing_data_reduction 'SAINT (Bruker, 2014)'
_computing_molecular_graphics 'Ortep for Windows (Farrugia, 2012)'
_computing_publication_material 'WinGX publication routines (Farrugia, 2012)'
_computing_structure_refinement 'SHELXL-2019/2 (Sheldrick, 2019)'
_computing_structure_solution 'SHELXT 2014/5 (Sheldrick, 2014)'
_diffrn_ambient_temperature 150(2)
_diffrn_detector CMOS-PHOTON70
_diffrn_detector_area_resol_mean 7.39
_diffrn_measured_fraction_theta_full 0.991
_diffrn_measured_fraction_theta_max 0.989
_diffrn_measurement_device_type 'D8 VENTURE Bruker AXS'
_diffrn_measurement_method 'rotation images'
_diffrn_orient_matrix_UB_11 0.060001
_diffrn_orient_matrix_UB_12 -0.005338
_diffrn_orient_matrix_UB_13 -0.038116
_diffrn_orient_matrix_UB_21 0.06871
_diffrn_orient_matrix_UB_22 0.063865
_diffrn_orient_matrix_UB_23 0.019012
_diffrn_orient_matrix_UB_31 0.053797
_diffrn_orient_matrix_UB_32 -0.075615
_diffrn_orient_matrix_UB_33 0.018748
_diffrn_radiation_monochromator 'multilayer monochromator'
_diffrn_radiation_probe x-ray
_diffrn_radiation_source 'Incoatec microfocus sealed tube'
_diffrn_radiation_type MoK\a
_diffrn_radiation_wavelength 0.71073
_diffrn_reflns_av_R_equivalents 0.0247
_diffrn_reflns_av_unetI/netI 0.0183
_diffrn_reflns_Laue_measured_fraction_full 0.991
_diffrn_reflns_Laue_measured_fraction_max 0.989
_diffrn_reflns_limit_h_max 27
_diffrn_reflns_limit_h_min -27
_diffrn_reflns_limit_k_max 11
_diffrn_reflns_limit_k_min -13
_diffrn_reflns_limit_l_max 12
_diffrn_reflns_limit_l_min -12
_diffrn_reflns_number 26687
_diffrn_reflns_point_group_measured_fraction_full 0.991
_diffrn_reflns_point_group_measured_fraction_max 0.989
_diffrn_reflns_theta_full 25.242
_diffrn_reflns_theta_max 27.488
_diffrn_reflns_theta_min 2.23
_diffrn_standards_number 0
_exptl_absorpt_coefficient_mu 3.104
_exptl_absorpt_correction_T_max 0.883
_exptl_absorpt_correction_T_min 0.742
_exptl_absorpt_correction_type multi-scan
_exptl_absorpt_process_details
;
  [Sheldrick, G.M. (2002). SADABS Bruker AXS Inc., Madison, Wisconsin, USA]
;
_exptl_crystal_colour colorless
_exptl_crystal_density_diffrn 1.967
_exptl_crystal_density_method 'not measured'
_exptl_crystal_description prism
_exptl_crystal_F_000 1160
_exptl_crystal_recrystallization_method 'Re-crystallisation from solvent: CH2Cl2/pentane'
_exptl_crystal_size_max 0.11
_exptl_crystal_size_mid 0.08
_exptl_crystal_size_min 0.04
_refine_diff_density_max 0.412
_refine_diff_density_min -0.776
_refine_diff_density_rms 0.072
_refine_ls_extinction_method none
_refine_ls_goodness_of_fit_ref 1.197
_refine_ls_hydrogen_treatment constr
_refine_ls_matrix_type full
_refine_ls_number_constraints 0
_refine_ls_number_parameters 253
_refine_ls_number_reflns 4638
_refine_ls_number_restraints 0
_refine_ls_restrained_S_all 1.197
_refine_ls_R_factor_all 0.0213
_refine_ls_R_factor_gt 0.0206
_refine_ls_shift/su_max 0.003
_refine_ls_shift/su_mean 0
_refine_ls_structure_factor_coef Fsqd
_refine_ls_weighting_details 'w=1/[\s^2^(Fo^2^)+2.8728P] where P=(Fo^2^+2Fc^2^)/3'
_refine_ls_weighting_scheme calc
_refine_ls_wR_factor_gt 0.0444
_refine_ls_wR_factor_ref 0.0447
_reflns_Friedel_coverage 0
_reflns_number_gt 4525
_reflns_number_total 4638
_reflns_threshold_expression 'I > 2\s(I)'
_cod_data_source_file d4ce00654b1.cif
_cod_data_source_block shelx_CCDC7
_cod_depositor_comments 'Adding full bibliography for 7249377--7249386.cif.'
_cod_original_sg_symbol_H-M 'P 21/c'
_cod_database_code 7249384

loop_
_symmetry_equiv_pos_as_xyz
'x, y, z'
'-x, y+1/2, -z+1/2'
'-x, -y, -z'
'x, -y-1/2, z-1/2'

loop_
_atom_site_label
_atom_site_type_symbol
_atom_site_fract_x
_atom_site_fract_y
_atom_site_fract_z
_atom_site_U_iso_or_equiv
_atom_site_adp_type
_atom_site_occupancy
_atom_site_site_symmetry_order
_atom_site_calc_flag
_atom_site_refinement_flags_posn
_atom_site_refinement_flags_adp
_atom_site_refinement_flags_occupancy
_atom_site_disorder_assembly
_atom_site_disorder_group
C1 C 0.76417(10) 0.4006(2) 0.7929(2) 0.0203(4) Uani 1 1 d . . . . .
C2 C 0.82161(11) 0.3783(3) 0.8561(3) 0.0281(5) Uani 1 1 d . . . . .
H2 H 0.84151 0.445985 0.909617 0.034 Uiso 1 1 calc R U . . .
C3 C 0.84949(11) 0.2552(3) 0.8399(3) 0.0328(6) Uani 1 1 d . . . . .
H3 H 0.888691 0.237358 0.882857 0.039 Uiso 1 1 calc R U . . .
C4 C 0.81980(12) 0.1594(3) 0.7611(3) 0.0320(6) Uani 1 1 d . . . . .
H4 H 0.837914 0.074191 0.74947 0.038 Uiso 1 1 calc R U . . .
C5 C 0.76323(11) 0.1893(2) 0.6993(3) 0.0297(5) Uani 1 1 d . . . . .
H5 H 0.742954 0.123371 0.643981 0.036 Uiso 1 1 calc R U . . .
C6 C 0.72983(10) 0.5264(2) 0.8203(2) 0.0196(4) Uani 1 1 d . . . . .
C7 C 0.67666(11) 0.5247(2) 0.9030(3) 0.0254(5) Uani 1 1 d . . . . .
H7 H 0.660094 0.442843 0.935283 0.031 Uiso 1 1 calc R U . . .
C8 C 0.64795(12) 0.6426(3) 0.9381(3) 0.0283(5) Uani 1 1 d . . . . .
H8 H 0.611962 0.64313 0.996018 0.034 Uiso 1 1 calc R U . . .
C9 C 0.67242(12) 0.7594(2) 0.8875(3) 0.0306(5) Uani 1 1 d . . . . .
H9 H 0.653766 0.842018 0.910225 0.037 Uiso 1 1 calc R U . . .
C10 C 0.72455(13) 0.7539(2) 0.8034(3) 0.0329(6) Uani 1 1 d . . . . .
H10 H 0.740659 0.834492 0.766584 0.04 Uiso 1 1 calc R U . . .
C11 C 0.58407(12) 0.4436(2) 0.2724(2) 0.0272(5) Uani 1 1 d . . . . .
C12 C 0.52154(14) 0.4587(3) 0.2004(3) 0.0358(6) Uani 1 1 d . . . . .
H12A H 0.521729 0.416212 0.105853 0.043 Uiso 1 1 calc R U . . .
H12B H 0.510651 0.55343 0.189105 0.043 Uiso 1 1 calc R U . . .
C13 C 0.47586(12) 0.3897(3) 0.2979(3) 0.0334(6) Uani 1 1 d . . . . .
H13A H 0.440608 0.448909 0.320995 0.04 Uiso 1 1 calc R U . . .
H13B H 0.459365 0.307983 0.253386 0.04 Uiso 1 1 calc R U . . .
C14 C 0.51330(11) 0.3572(2) 0.4289(3) 0.0256(5) Uani 1 1 d . . . . .
C15 C 0.94431(12) 0.8268(3) 0.4485(3) 0.0346(6) Uani 1 1 d . . . . .
C16 C 0.99938(13) 0.8117(4) 0.3510(3) 0.0465(8) Uani 1 1 d . . . . .
H16A H 0.992585 0.861889 0.262193 0.056 Uiso 1 1 calc R U . . .
H16B H 1.037848 0.844562 0.397327 0.056 Uiso 1 1 calc R U . . .
C17 C 1.00419(14) 0.6650(4) 0.3212(3) 0.0475(8) Uani 1 1 d . . . . .
H17A H 1.044896 0.630025 0.353505 0.057 Uiso 1 1 calc R U . . .
H17B H 0.999504 0.647301 0.218541 0.057 Uiso 1 1 calc R U . . .
C18 C 0.95169(12) 0.6023(3) 0.4031(3) 0.0380(7) Uani 1 1 d . . . . .
I1 I 0.64794(2) 0.35208(2) 0.55151(2) 0.02045(5) Uani 1 1 d . . . . .
I2 I 0.84472(2) 0.66693(2) 0.60855(2) 0.02603(5) Uani 1 1 d . . . . .
N1 N 0.73570(9) 0.30774(19) 0.7143(2) 0.0228(4) Uani 1 1 d . . . . .
N2 N 0.75368(9) 0.6401(2) 0.7710(2) 0.0260(4) Uani 1 1 d . . . . .
N3 N 0.57488(9) 0.38547(19) 0.4038(2) 0.0228(4) Uani 1 1 d . . . . .
N4 N 0.92061(9) 0.7018(2) 0.4747(2) 0.0295(4) Uani 1 1 d . . . . .
O1 O 0.63414(9) 0.47776(19) 0.22679(19) 0.0365(4) Uani 1 1 d . . . . .
O2 O 0.49340(9) 0.3127(2) 0.5393(2) 0.0356(4) Uani 1 1 d . . . . .
O3 O 0.92395(9) 0.9277(2) 0.4983(2) 0.0454(5) Uani 1 1 d . . . . .
O4 O 0.93786(10) 0.4870(2) 0.4080(2) 0.0498(6) Uani 1 1 d . . . . .

loop_
_atom_site_aniso_label
_atom_site_aniso_U_11
_atom_site_aniso_U_22
_atom_site_aniso_U_33
_atom_site_aniso_U_23
_atom_site_aniso_U_13
_atom_site_aniso_U_12
C1 0.0181(10) 0.0207(10) 0.0222(10) 0.0053(8) 0.0030(8) 0.0010(8)
C2 0.0218(11) 0.0281(12) 0.0343(13) 0.0012(10) -0.0040(9) -0.0013(9)
C3 0.0194(11) 0.0371(14) 0.0418(15) 0.0059(12) -0.0033(10) 0.0055(10)
C4 0.0267(12) 0.0273(13) 0.0421(15) 0.0042(11) 0.0006(10) 0.0101(10)
C5 0.0270(12) 0.0228(12) 0.0393(14) -0.0031(10) -0.0029(10) 0.0059(9)
C6 0.0204(10) 0.0198(10) 0.0186(10) 0.0028(8) -0.0026(8) -0.0010(8)
C7 0.0253(11) 0.0225(11) 0.0285(12) 0.0063(9) 0.0051(9) 0.0023(9)
C8 0.0278(12) 0.0308(13) 0.0264(12) 0.0038(10) 0.0033(9) 0.0076(10)
C9 0.0388(14) 0.0217(12) 0.0312(13) -0.0004(10) -0.0022(10) 0.0076(10)
C10 0.0388(14) 0.0197(12) 0.0404(14) 0.0052(10) 0.0031(11) -0.0015(10)
C11 0.0456(14) 0.0159(10) 0.0201(11) -0.0042(8) -0.0019(10) 0.0013(10)
C12 0.0547(17) 0.0266(13) 0.0260(12) 0.0006(10) -0.0155(11) 0.0030(12)
C13 0.0338(13) 0.0352(14) 0.0312(13) -0.0082(11) -0.0118(10) 0.0107(11)
C14 0.0276(11) 0.0214(11) 0.0277(12) -0.0047(9) -0.0029(9) 0.0031(9)
C15 0.0263(12) 0.0451(17) 0.0323(13) 0.0190(12) -0.0115(10) -0.0112(11)
C16 0.0313(14) 0.076(2) 0.0324(14) 0.0202(15) -0.0028(11) -0.0230(14)
C17 0.0394(15) 0.080(2) 0.0234(13) -0.0101(14) 0.0088(11) -0.0310(15)
C18 0.0301(13) 0.0635(19) 0.0205(12) -0.0135(12) 0.0034(10) -0.0215(13)
I1 0.02380(7) 0.01683(7) 0.02070(7) -0.00065(5) -0.00064(5) 0.00345(5)
I2 0.02391(8) 0.03018(9) 0.02399(8) 0.00627(6) -0.00064(5) -0.00645(6)
N1 0.0209(9) 0.0206(9) 0.0269(10) 0.0007(8) -0.0008(7) 0.0038(7)
N2 0.0268(10) 0.0220(10) 0.0293(10) 0.0039(8) 0.0022(8) -0.0021(8)
N3 0.0270(10) 0.0212(9) 0.0202(9) 0.0009(7) -0.0031(7) 0.0026(7)
N4 0.0243(10) 0.0424(12) 0.0216(9) 0.0069(9) -0.0002(8) -0.0122(9)
O1 0.0508(12) 0.0326(10) 0.0261(9) 0.0007(8) 0.0080(8) -0.0075(9)
O2 0.0310(9) 0.0415(11) 0.0343(10) 0.0067(8) 0.0014(8) -0.0024(8)
O3 0.0315(10) 0.0386(12) 0.0660(14) 0.0228(11) -0.0096(9) -0.0059(9)
O4 0.0404(11) 0.0594(14) 0.0499(12) -0.0299(11) 0.0155(9) -0.0275(10)

loop_
_atom_type_symbol
_atom_type_description
_atom_type_scat_dispersion_real
_atom_type_scat_dispersion_imag
_atom_type_scat_source
C C 0.0033 0.0016 'International Tables Vol C Tables 4.2.6.8 and 6.1.1.4'
H H 0 0 'International Tables Vol C Tables 4.2.6.8 and 6.1.1.4'
I I -0.4742 1.8119 'International Tables Vol C Tables 4.2.6.8 and 6.1.1.4'
N N 0.0061 0.0033 'International Tables Vol C Tables 4.2.6.8 and 6.1.1.4'
O O 0.0106 0.006 'International Tables Vol C Tables 4.2.6.8 and 6.1.1.4'

loop_
_geom_angle_atom_site_label_1
_geom_angle_atom_site_label_2
_geom_angle_atom_site_label_3
_geom_angle
_geom_angle_site_symmetry_1
_geom_angle_site_symmetry_3
_geom_angle_publ_flag
N1 C1 C2 121.8(2) . . ?
N1 C1 C6 117.79(19) . . ?
C2 C1 C6 120.2(2) . . ?
C1 C2 C3 118.8(2) . . ?
C1 C2 H2 120.6 . . ?
C3 C2 H2 120.6 . . ?
C4 C3 C2 119.3(2) . . ?
C4 C3 H3 120.3 . . ?
C2 C3 H3 120.3 . . ?
C3 C4 C5 118.7(2) . . ?
C3 C4 H4 120.6 . . ?
C5 C4 H4 120.6 . . ?
N1 C5 C4 122.6(2) . . ?
N1 C5 H5 118.7 . . ?
C4 C5 H5 118.7 . . ?
N2 C6 C7 121.6(2) . . ?
N2 C6 C1 118.52(19) . . ?
C7 C6 C1 119.77(19) . . ?
C8 C7 C6 119.6(2) . . ?
C8 C7 H7 120.2 . . ?
C6 C7 H7 120.2 . . ?
C9 C8 C7 118.8(2) . . ?
C9 C8 H8 120.6 . . ?
C7 C8 H8 120.6 . . ?
C8 C9 C10 118.6(2) . . ?
C8 C9 H9 120.7 . . ?
C10 C9 H9 120.7 . . ?
N2 C10 C9 123.1(2) . . ?
N2 C10 H10 118.4 . . ?
C9 C10 H10 118.4 . . ?
O1 C11 N3 124.7(2) . . ?
O1 C11 C12 127.0(2) . . ?
N3 C11 C12 108.3(2) . . ?
C11 C12 C13 104.9(2) . . ?
C11 C12 H12A 110.8 . . ?
C13 C12 H12A 110.8 . . ?
C11 C12 H12B 110.8 . . ?
C13 C12 H12B 110.8 . . ?
H12A C12 H12B 108.8 . . ?
C14 C13 C12 104.7(2) . . ?
C14 C13 H13A 110.8 . . ?
C12 C13 H13A 110.8 . . ?
C14 C13 H13B 110.8 . . ?
C12 C13 H13B 110.8 . . ?
H13A C13 H13B 108.9 . . ?
O2 C14 N3 124.6(2) . . ?
O2 C14 C13 126.5(2) . . ?
N3 C14 C13 108.8(2) . . ?
O3 C15 N4 124.5(3) . . ?
O3 C15 C16 127.6(3) . . ?
N4 C15 C16 107.9(3) . . ?
C17 C16 C15 105.5(2) . . ?
C17 C16 H16A 110.6 . . ?
C15 C16 H16A 110.6 . . ?
C17 C16 H16B 110.6 . . ?
C15 C16 H16B 110.6 . . ?
H16A C16 H16B 108.8 . . ?
C16 C17 C18 105.2(3) . . ?
C16 C17 H17A 110.7 . . ?
C18 C17 H17A 110.7 . . ?
C16 C17 H17B 110.7 . . ?
C18 C17 H17B 110.7 . . ?
H17A C17 H17B 108.8 . . ?
O4 C18 N4 124.3(2) . . ?
O4 C18 C17 127.7(3) . . ?
N4 C18 C17 108.0(3) . . ?
N3 I1 N1 177.27(7) . . ?
N4 I2 N2 176.52(8) . . ?
C1 N1 C5 118.8(2) . . ?
C1 N1 I1 124.25(14) . . ?
C5 N1 I1 115.58(16) . . ?
C6 N2 C10 118.2(2) . . ?
C6 N2 I2 127.26(15) . . ?
C10 N2 I2 114.42(16) . . ?
C14 N3 C11 112.6(2) . . ?
C14 N3 I1 124.26(16) . . ?
C11 N3 I1 123.13(16) . . ?
C15 N4 C18 113.3(2) . . ?
C15 N4 I2 123.29(19) . . ?
C18 N4 I2 123.44(18) . . ?

loop_
_geom_bond_atom_site_label_1
_geom_bond_atom_site_label_2
_geom_bond_distance
_geom_bond_site_symmetry_2
_geom_bond_publ_flag
C1 N1 1.340(3) . ?
C1 C2 1.387(3) . ?
C1 C6 1.491(3) . ?
C2 C3 1.387(4) . ?
C2 H2 0.95 . ?
C3 C4 1.375(4) . ?
C3 H3 0.95 . ?
C4 C5 1.379(4) . ?
C4 H4 0.95 . ?
C5 N1 1.342(3) . ?
C5 H5 0.95 . ?
C6 N2 1.341(3) . ?
C6 C7 1.388(3) . ?
C7 C8 1.381(3) . ?
C7 H7 0.95 . ?
C8 C9 1.376(4) . ?
C8 H8 0.95 . ?
C9 C10 1.378(4) . ?
C9 H9 0.95 . ?
C10 N2 1.344(3) . ?
C10 H10 0.95 . ?
C11 O1 1.211(3) . ?
C11 N3 1.388(3) . ?
C11 C12 1.510(4) . ?
C12 C13 1.518(4) . ?
C12 H12A 0.99 . ?
C12 H12B 0.99 . ?
C13 C14 1.508(3) . ?
C13 H13A 0.99 . ?
C13 H13B 0.99 . ?
C14 O2 1.215(3) . ?
C14 N3 1.375(3) . ?
C15 O3 1.205(4) . ?
C15 N4 1.382(3) . ?
C15 C16 1.511(4) . ?
C16 C17 1.510(5) . ?
C16 H16A 0.99 . ?
C16 H16B 0.99 . ?
C17 C18 1.511(4) . ?
C17 H17A 0.99 . ?
C17 H17B 0.99 . ?
C18 O4 1.201(4) . ?
C18 N4 1.384(4) . ?
I1 N3 2.1212(19) . ?
I1 N1 2.4673(19) . ?
I2 N4 2.099(2) . ?
I2 N2 2.507(2) . ?

loop_
_geom_torsion_atom_site_label_1
_geom_torsion_atom_site_label_2
_geom_torsion_atom_site_label_3
_geom_torsion_atom_site_label_4
_geom_torsion
_geom_torsion_site_symmetry_1
_geom_torsion_site_symmetry_2
_geom_torsion_site_symmetry_3
_geom_torsion_site_symmetry_4
_geom_torsion_publ_flag
N1 C1 C2 C3 -1.4(4) . . . . ?
C6 C1 C2 C3 173.6(2) . . . . ?
C1 C2 C3 C4 0.4(4) . . . . ?
C2 C3 C4 C5 0.6(4) . . . . ?
C3 C4 C5 N1 -0.7(4) . . . . ?
N1 C1 C6 N2 -117.4(2) . . . . ?
C2 C1 C6 N2 67.3(3) . . . . ?
N1 C1 C6 C7 66.7(3) . . . . ?
C2 C1 C6 C7 -108.6(3) . . . . ?
N2 C6 C7 C8 -1.2(4) . . . . ?
C1 C6 C7 C8 174.6(2) . . . . ?
C6 C7 C8 C9 1.1(4) . . . . ?
C7 C8 C9 C10 0.2(4) . . . . ?
C8 C9 C10 N2 -1.7(4) . . . . ?
O1 C11 C12 C13 175.5(2) . . . . ?
N3 C11 C12 C13 -5.8(3) . . . . ?
C11 C12 C13 C14 8.0(3) . . . . ?
C12 C13 C14 O2 172.6(2) . . . . ?
C12 C13 C14 N3 -7.8(3) . . . . ?
O3 C15 C16 C17 -179.9(3) . . . . ?
N4 C15 C16 C17 1.2(3) . . . . ?
C15 C16 C17 C18 -0.1(3) . . . . ?
C16 C17 C18 O4 179.0(3) . . . . ?
C16 C17 C18 N4 -1.0(3) . . . . ?
C2 C1 N1 C5 1.3(3) . . . . ?
C6 C1 N1 C5 -173.9(2) . . . . ?
C2 C1 N1 I1 -164.43(17) . . . . ?
C6 C1 N1 I1 20.4(3) . . . . ?
C4 C5 N1 C1 -0.2(4) . . . . ?
C4 C5 N1 I1 166.7(2) . . . . ?
C7 C6 N2 C10 -0.2(3) . . . . ?
C1 C6 N2 C10 -176.0(2) . . . . ?
C7 C6 N2 I2 -175.94(17) . . . . ?
C1 C6 N2 I2 8.2(3) . . . . ?
C9 C10 N2 C6 1.7(4) . . . . ?
C9 C10 N2 I2 178.0(2) . . . . ?
O2 C14 N3 C11 -175.9(2) . . . . ?
C13 C14 N3 C11 4.5(3) . . . . ?
O2 C14 N3 I1 1.7(3) . . . . ?
C13 C14 N3 I1 -177.95(15) . . . . ?
O1 C11 N3 C14 179.7(2) . . . . ?
C12 C11 N3 C14 0.9(3) . . . . ?
O1 C11 N3 I1 2.1(3) . . . . ?
C12 C11 N3 I1 -176.70(15) . . . . ?
O3 C15 N4 C18 179.1(3) . . . . ?
C16 C15 N4 C18 -1.9(3) . . . . ?
O3 C15 N4 I2 -0.5(4) . . . . ?
C16 C15 N4 I2 178.48(16) . . . . ?
O4 C18 N4 C15 -178.1(3) . . . . ?
C17 C18 N4 C15 1.8(3) . . . . ?
O4 C18 N4 I2 1.5(4) . . . . ?
C17 C18 N4 I2 -178.55(17) . . . . ?
